data_7056286
loop_
_publ_author_name
'Zhang, Lijing'
'Bai, Fengying'
'Gao, Xue'
'Du, Ning'
'Xing, Yong Heng'
'Sun, Lixian'

_publ_section_title
;
 Multifunctional Indium Complexes with Fluorescent Sensing and Selective
 Adsorption Dye Properties
;
_journal_name_full 'New J. Chem.'
_journal_paper_doi 10.1039/C7NJ00680B
_journal_year 2017
_chemical_formula_sum 'C10 H11 Cl4 In N2 O'
_chemical_formula_weight 431.83
_chemical_name_systematic
; 
 ? 
;
_space_group_IT_number 63
_symmetry_space_group_name_Hall '-C 2c 2'
_symmetry_space_group_name_H-M 'C m c m'
_atom_sites_solution_hydrogens geom
_atom_sites_solution_primary direct
_atom_sites_solution_secondary difmap
_audit_creation_method SHELXL-97
_audit_update_record
;
2017-02-26 deposited with the CCDC.
2017-06-05 downloaded from the CCDC.
;
_cell_angle_alpha 90.00
_cell_angle_beta 90.00
_cell_angle_gamma 90.00
_cell_formula_units_Z 4
_cell_length_a 11.882(6)
_cell_length_b 16.042(8)
_cell_length_c 7.377(5)
_cell_measurement_temperature 293(2)
_cell_volume 1406.1(14)
_computing_structure_refinement 'SHELXL-97 (Sheldrick, 1997)'
_computing_structure_solution 'SHELXS-97 (Sheldrick, 1990)'
_diffrn_ambient_temperature 293(2)
_diffrn_measured_fraction_theta_full 0.998
_diffrn_measured_fraction_theta_max 0.998
_diffrn_radiation_monochromator graphite
_diffrn_radiation_source 'fine-focus sealed tube'
_diffrn_radiation_type MoK\a
_diffrn_radiation_wavelength 0.71073
_diffrn_reflns_av_R_equivalents 0.0496
_diffrn_reflns_av_sigmaI/netI 0.0327
_diffrn_reflns_limit_h_max 14
_diffrn_reflns_limit_h_min -14
_diffrn_reflns_limit_k_max 14
_diffrn_reflns_limit_k_min -19
_diffrn_reflns_limit_l_max 8
_diffrn_reflns_limit_l_min -9
_diffrn_reflns_number 3868
_diffrn_reflns_theta_full 26.37
_diffrn_reflns_theta_max 26.37
_diffrn_reflns_theta_min 2.13
_exptl_absorpt_coefficient_mu 2.428
_exptl_absorpt_correction_T_max 0.8295
_exptl_absorpt_correction_T_min 0.6296
_exptl_crystal_density_diffrn 2.040
_exptl_crystal_density_method 'not measured'
_exptl_crystal_F_000 840
_exptl_crystal_size_max 0.21
_exptl_crystal_size_mid 0.12
_exptl_crystal_size_min 0.08
_refine_diff_density_max 0.367
_refine_diff_density_min -0.613
_refine_diff_density_rms 0.094
_refine_ls_extinction_method none
_refine_ls_goodness_of_fit_ref 1.174
_refine_ls_hydrogen_treatment mixed
_refine_ls_matrix_type full
_refine_ls_number_parameters 61
_refine_ls_number_reflns 819
_refine_ls_number_restraints 2
_refine_ls_restrained_S_all 1.173
_refine_ls_R_factor_all 0.0333
_refine_ls_R_factor_gt 0.0296
_refine_ls_shift/su_max 0.000
_refine_ls_shift/su_mean 0.000
_refine_ls_structure_factor_coef Fsqd
_refine_ls_weighting_details 'calc w=1/[\s^2^(Fo^2^)+(0.0104P)^2^+6.0088P] where P=(Fo^2^+2Fc^2^)/3'
_refine_ls_weighting_scheme calc
_refine_ls_wR_factor_gt 0.0663
_refine_ls_wR_factor_ref 0.0679
_reflns_number_gt 741
_reflns_number_total 819
_reflns_threshold_expression >2sigma(I)
_cod_data_source_file c7nj00680b2.cif
_cod_data_source_block x
_cod_original_sg_symbol_H-M Cmcm
_cod_database_code 7056286

loop_
_symmetry_equiv_pos_as_xyz
'x, y, z'
'-x, -y, z+1/2'
'x, -y, -z'
'-x, y, -z+1/2'
'x+1/2, y+1/2, z'
'-x+1/2, -y+1/2, z+1/2'
'x+1/2, -y+1/2, -z'
'-x+1/2, y+1/2, -z+1/2'
'-x, -y, -z'
'x, y, -z-1/2'
'-x, y, z'
'x, -y, z-1/2'
'-x+1/2, -y+1/2, -z'
'x+1/2, y+1/2, -z-1/2'
'-x+1/2, y+1/2, z'
'x+1/2, -y+1/2, z-1/2'

loop_
_atom_site_label
_atom_site_type_symbol
_atom_site_fract_x
_atom_site_fract_y
_atom_site_fract_z
_atom_site_U_iso_or_equiv
_atom_site_adp_type
_atom_site_occupancy
_atom_site_symmetry_multiplicity
_atom_site_calc_flag
_atom_site_refinement_flags
In1 In 0.5000 0.86236(3) 0.2500 0.02714(16) Uani 1 4 d S
C1 C 0.5938(5) 0.6742(4) 0.2500 0.067(2) Uani 1 2 d S
H1 H 0.6616 0.7032 0.2500 0.080 Uiso 1 2 calc SR
C2 C 0.5973(5) 0.5888(4) 0.2500 0.071(3) Uani 1 2 d S
H2 H 0.6663 0.5615 0.2500 0.085 Uiso 1 2 calc SR
C3 C 0.5000 0.5437(4) 0.2500 0.0285(15) Uani 1 4 d S
C4 C 0.5000 0.4513(4) 0.2500 0.0304(16) Uani 1 4 d S
C5 C 0.4037(5) 0.4059(4) 0.2500 0.081(3) Uani 1 2 d S
H5 H 0.3348 0.4334 0.2500 0.098 Uiso 1 2 calc SR
C6 C 0.4056(6) 0.3210(4) 0.2500 0.086(3) Uani 1 2 d S
H6 H 0.3383 0.2914 0.2500 0.104 Uiso 1 2 calc SR
N1 N 0.5000 0.7171(4) 0.2500 0.0324(14) Uani 1 4 d S
N2 N 0.5000 0.2812(4) 0.2500 0.051(2) Uani 1 4 d SD
H2A H 0.5000 0.2277(8) 0.2500 0.076 Uiso 1 4 d SD
O1 O 0.5000 1.0001(3) 0.2500 0.0408(14) Uani 1 4 d SD
H1A H 0.441(3) 1.027(4) 0.2500 0.061 Uiso 1 2 d SD
Cl1 Cl 0.64600(8) 0.86363(7) 0.01021(15) 0.0474(3) Uani 1 1 d .

loop_
_atom_site_aniso_label
_atom_site_aniso_U_11
_atom_site_aniso_U_22
_atom_site_aniso_U_33
_atom_site_aniso_U_23
_atom_site_aniso_U_13
_atom_site_aniso_U_12
In1 0.0267(3) 0.0235(3) 0.0312(3) 0.000 0.000 0.000
C1 0.024(3) 0.027(3) 0.149(8) 0.000 0.000 -0.002(2)
C2 0.022(3) 0.029(3) 0.163(8) 0.000 0.000 0.001(2)
C3 0.027(3) 0.023(3) 0.035(4) 0.000 0.000 0.000
C4 0.029(4) 0.025(3) 0.036(4) 0.000 0.000 0.000
C5 0.028(3) 0.033(3) 0.183(10) 0.000 0.000 -0.001(3)
C6 0.035(4) 0.035(4) 0.189(10) 0.000 0.000 -0.009(3)
N1 0.026(3) 0.029(3) 0.042(4) 0.000 0.000 0.000
N2 0.051(4) 0.023(3) 0.078(6) 0.000 0.000 0.000
O1 0.049(4) 0.027(3) 0.047(4) 0.000 0.000 0.000
Cl1 0.0392(5) 0.0452(6) 0.0578(6) -0.0014(5) 0.0186(4) -0.0027(4)

loop_
_atom_type_symbol
_atom_type_description
_atom_type_scat_dispersion_real
_atom_type_scat_dispersion_imag
_atom_type_scat_source
C C 0.0033 0.0016 'International Tables Vol C Tables 4.2.6.8 and 6.1.1.4'
H H 0.0000 0.0000 'International Tables Vol C Tables 4.2.6.8 and 6.1.1.4'
Cl Cl 0.1484 0.1585 'International Tables Vol C Tables 4.2.6.8 and 6.1.1.4'
In In -0.7276 1.3100 'International Tables Vol C Tables 4.2.6.8 and 6.1.1.4'
N N 0.0061 0.0033 'International Tables Vol C Tables 4.2.6.8 and 6.1.1.4'
O O 0.0106 0.0060 'International Tables Vol C Tables 4.2.6.8 and 6.1.1.4'

loop_
_geom_angle_atom_site_label_1
_geom_angle_atom_site_label_2
_geom_angle_atom_site_label_3
_geom_angle
_geom_angle_site_symmetry_1
_geom_angle_site_symmetry_3
O1 In1 N1 180.000(1) . .
O1 In1 Cl1 89.53(3) . 11_655
N1 In1 Cl1 90.47(3) . 11_655
O1 In1 Cl1 89.53(3) . 4_655
N1 In1 Cl1 90.47(3) . 4_655
Cl1 In1 Cl1 91.11(7) 11_655 4_655
O1 In1 Cl1 89.53(3) . .
N1 In1 Cl1 90.47(3) . .
Cl1 In1 Cl1 88.88(7) 11_655 .
Cl1 In1 Cl1 179.06(6) 4_655 .
O1 In1 Cl1 89.53(3) . 10_556
N1 In1 Cl1 90.47(3) . 10_556
Cl1 In1 Cl1 179.06(6) 11_655 10_556
Cl1 In1 Cl1 88.88(7) 4_655 10_556
Cl1 In1 Cl1 91.11(7) . 10_556
N1 C1 C2 123.4(5) . .
N1 C1 H1 118.3 . .
C2 C1 H1 118.3 . .
C3 C2 C1 120.3(5) . .
C3 C2 H2 119.8 . .
C1 C2 H2 119.8 . .
C2 C3 C2 115.9(7) 11_655 .
C2 C3 C4 122.1(3) 11_655 .
C2 C3 C4 122.1(3) . .
C5 C4 C5 115.0(7) . 11_655
C5 C4 C3 122.5(4) . .
C5 C4 C3 122.5(4) 11_655 .
C4 C5 C6 121.6(6) . .
C4 C5 H5 119.2 . .
C6 C5 H5 119.2 . .
N2 C6 C5 120.6(6) . .
N2 C6 H6 119.7 . .
C5 C6 H6 119.7 . .
C1 N1 C1 116.6(6) 11_655 .
C1 N1 In1 121.7(3) 11_655 .
C1 N1 In1 121.7(3) . .
C6 N2 C6 120.8(7) . 11_655
C6 N2 H2A 119.6(4) . .
C6 N2 H2A 119.6(4) 11_655 .
In1 O1 H1A 121(5) . .

loop_
_geom_bond_atom_site_label_1
_geom_bond_atom_site_label_2
_geom_bond_distance
_geom_bond_site_symmetry_2
In1 O1 2.210(5) .
In1 N1 2.330(6) .
In1 Cl1 2.4777(14) 11_655
In1 Cl1 2.4777(14) 4_655
In1 Cl1 2.4777(14) .
In1 Cl1 2.4777(14) 10_556
C1 N1 1.310(6) .
C1 C2 1.371(8) .
C1 H1 0.9300 .
C2 C3 1.364(7) .
C2 H2 0.9300 .
C3 C2 1.364(7) 11_655
C3 C4 1.482(10) .
C4 C5 1.356(7) .
C4 C5 1.356(7) 11_655
C5 C6 1.362(9) .
C5 H5 0.9300 .
C6 N2 1.290(7) .
C6 H6 0.9300 .
N1 C1 1.310(6) 11_655
N2 C6 1.290(7) 11_655
N2 H2A 0.858(10) .
O1 H1A 0.815(10) .

loop_
_geom_hbond_atom_site_label_D
_geom_hbond_atom_site_label_H
_geom_hbond_atom_site_label_A
_geom_hbond_distance_DH
_geom_hbond_distance_HA
_geom_hbond_distance_DA
_geom_hbond_angle_DHA
_geom_hbond_site_symmetry_A
O1 H1A Cl1 0.815(10) 2.80(2) 3.387(4) 130(3) 2_675
O1 H1A Cl1 0.815(10) 2.80(2) 3.387(4) 130(3) 9_675
N2 H2A Cl1 0.858(10) 2.973(6) 3.477(5) 119.5(2) 9_665
N2 H2A Cl1 0.858(10) 2.973(6) 3.477(5) 119.5(2) 12_566
N2 H2A Cl1 0.858(10) 2.973(6) 3.477(5) 119.5(2) 3_565
N2 H2A Cl1 0.858(10) 2.973(6) 3.477(5) 119.5(2) 2_665

loop_
_geom_torsion_atom_site_label_1
_geom_torsion_atom_site_label_2
_geom_torsion_atom_site_label_3
_geom_torsion_atom_site_label_4
_geom_torsion
_geom_torsion_site_symmetry_1
_geom_torsion_site_symmetry_4
N1 C1 C2 C3 0.0 . .
C1 C2 C3 C2 0.0 . 11_655
C1 C2 C3 C4 180.0 . .
C2 C3 C4 C5 0.0 11_655 .
C2 C3 C4 C5 180.0 . .
C2 C3 C4 C5 180.0 11_655 11_655
C2 C3 C4 C5 0.0 . 11_655
C5 C4 C5 C6 0.0 11_655 .
C3 C4 C5 C6 180.0 . .
C4 C5 C6 N2 0.0 . .
C2 C1 N1 C1 0.0 . 11_655
C2 C1 N1 In1 180.0 . .
O1 In1 N1 C1 180(22) . 11_655
Cl1 In1 N1 C1 -45.56(4) 11_655 11_655
Cl1 In1 N1 C1 45.56(4) 4_655 11_655
Cl1 In1 N1 C1 -134.44(4) . 11_655
Cl1 In1 N1 C1 134.44(4) 10_556 11_655
O1 In1 N1 C1 0(22) . .
Cl1 In1 N1 C1 134.44(4) 11_655 .
Cl1 In1 N1 C1 -134.44(4) 4_655 .
Cl1 In1 N1 C1 45.56(4) . .
Cl1 In1 N1 C1 -45.56(4) 10_556 .
C5 C6 N2 C6 0.0 . 11_655
